data_2230235
loop_
_publ_author_name
'Barreto Martins, Bianca'
'Bresolin, Leandro'
'Santana Carratu, Vanessa'
'Boneberger Behm, Mariana'
'Bof de Oliveira, Adriano'

_publ_section_title
;
 A one-dimensional coordination polymer constructed from
 isatine-3-oximate and sodium
;
_journal_coeditor_code BT5520
_journal_issue 6
_journal_name_full 'Acta Crystallographica Section E'
_journal_page_first m790
_journal_page_last m791
_journal_paper_doi 10.1107/S1600536811018290
_journal_volume 67
_journal_year 2011
_chemical_formula_iupac '[Na (C8 H5 N2 O2) (H2 O)2], 2C8 H6 N2 O2'
_chemical_formula_moiety 'C8 H9 N2 Na1 O4, 2(C8 H6 N2 O2)'
_chemical_formula_sum 'C24 H21 N6 Na O8'
_chemical_formula_weight 544.448
_chemical_melting_point 507
_chemical_name_systematic
;
<i>catena</i>-poly[[[aquasodium]-di-\m-aqua-[aquasodium]-bis(\m-2-
oxoindoline-2,3-dione 3-oximato)] tetrakis(oxoindoline-2,3-dione 3-oxime)]
;
_space_group_IT_number 2
_symmetry_cell_setting triclinic
_symmetry_space_group_name_Hall '-P 1'
_symmetry_space_group_name_H-M 'P -1'
_atom_sites_solution_hydrogens geom
_atom_sites_solution_primary direct
_atom_sites_solution_secondary difmap
_audit_creation_method SHELXL-97
_cell_angle_alpha 95.369(2)
_cell_angle_beta 102.871(2)
_cell_angle_gamma 102.631(2)
_cell_formula_units_Z 2
_cell_length_a 7.2987(3)
_cell_length_b 11.9269(5)
_cell_length_c 15.0756(6)
_cell_measurement_reflns_used 25159
_cell_measurement_temperature 293(2)
_cell_measurement_theta_max 30.07
_cell_measurement_theta_min 2.09
_cell_volume 1234.37(9)
_computing_cell_refinement 'SAINT (Bruker, 2003)'
_computing_data_collection 'SMART (Bruker, 2003)'
_computing_data_reduction 'SAINT (Bruker, 2003)'
_computing_molecular_graphics 'DIAMOND (Brandenburg, 2006)'
_computing_publication_material 'SHELXL97 (Sheldrick, 2008)'
_computing_structure_refinement 'SHELXL97 (Sheldrick, 2008)'
_computing_structure_solution 'SHELXS97 (Sheldrick, 2008)'
_diffrn_ambient_temperature 293(2)
_diffrn_measured_fraction_theta_full 0.988
_diffrn_measured_fraction_theta_max 0.988
_diffrn_measurement_device_type 'Bruker CCD X8 APEXII'
_diffrn_measurement_method '\f and \w'
_diffrn_radiation_monochromator graphite
_diffrn_radiation_type MoK\a
_diffrn_radiation_wavelength 0.71073
_diffrn_reflns_av_R_equivalents 0.0293
_diffrn_reflns_av_sigmaI/netI 0.0401
_diffrn_reflns_limit_h_max 10
_diffrn_reflns_limit_h_min -8
_diffrn_reflns_limit_k_max 16
_diffrn_reflns_limit_k_min -16
_diffrn_reflns_limit_l_max 20
_diffrn_reflns_limit_l_min -21
_diffrn_reflns_number 25159
_diffrn_reflns_theta_full 30.07
_diffrn_reflns_theta_max 30.07
_diffrn_reflns_theta_min 2.09
_exptl_absorpt_coefficient_mu 0.127
_exptl_absorpt_correction_T_max 0.9775
_exptl_absorpt_correction_T_min 0.9120
_exptl_absorpt_correction_type multi-scan
_exptl_absorpt_process_details '(SADABS; Bruker, 2003)'
_exptl_crystal_colour Yellow
_exptl_crystal_density_diffrn 1.465
_exptl_crystal_density_method 'not measured'
_exptl_crystal_description Block
_exptl_crystal_F_000 564
_exptl_crystal_size_max 0.74
_exptl_crystal_size_mid 0.23
_exptl_crystal_size_min 0.18
_refine_diff_density_max 0.341
_refine_diff_density_min -0.353
_refine_ls_extinction_method none
_refine_ls_goodness_of_fit_ref 1.037
_refine_ls_hydrogen_treatment mixed
_refine_ls_matrix_type full
_refine_ls_number_parameters 388
_refine_ls_number_reflns 7175
_refine_ls_number_restraints 0
_refine_ls_restrained_S_all 1.037
_refine_ls_R_factor_all 0.0981
_refine_ls_R_factor_gt 0.0489
_refine_ls_shift/su_max 0.002
_refine_ls_shift/su_mean 0.000
_refine_ls_structure_factor_coef Fsqd
_refine_ls_weighting_details 'calc w=1/[\s^2^(Fo^2^)+(0.0563P)^2^+0.2220P] where P=(Fo^2^+2Fc^2^)/3'
_refine_ls_weighting_scheme calc
_refine_ls_wR_factor_gt 0.1144
_refine_ls_wR_factor_ref 0.1350
_reflns_number_gt 4225
_reflns_number_total 7175
_reflns_threshold_expression I>2\s(I)
_cod_data_source_file bt5520.cif
_cod_data_source_block I
_cod_original_cell_volume 1234.36(9)
_cod_original_formula_sum 'C24 H21 N6 Na1 O8'
_cod_database_code 2230235
_cod_database_fobs_code 2230235

loop_
_symmetry_equiv_pos_as_xyz
'x, y, z'
'-x, -y, -z'

loop_
_atom_site_type_symbol
_atom_site_label
_atom_site_fract_x
_atom_site_fract_y
_atom_site_fract_z
_atom_site_U_iso_or_equiv
_atom_site_adp_type
_atom_site_calc_flag
_atom_site_refinement_flags
_atom_site_occupancy
_atom_site_symmetry_multiplicity
_atom_site_disorder_assembly
_atom_site_disorder_group
O O1W 0.0994(2) 0.63158(15) 0.01259(17) 0.0687(5) Uani d . 1 1 . .
O O2W 0.3016(4) 0.28216(19) 0.02320(19) 0.1066(8) Uani d . 1 1 . .
H H1WA 0.130(5) 0.663(3) -0.029(3) 0.129(15) Uiso d . 1 1 . .
H H1WB 0.119(6) 0.683(3) 0.063(3) 0.143(16) Uiso d . 1 1 . .
H H2WB 0.198(5) 0.225(3) -0.008(2) 0.104(11) Uiso d . 1 1 . .
H H11 0.940(3) 0.5518(17) 0.2221(14) 0.058(6) Uiso d . 1 1 . .
H H21 -0.432(3) -0.0502(18) 0.0682(15) 0.058(6) Uiso d . 1 1 . .
H H22 0.101(3) 0.409(2) 0.2678(15) 0.072(7) Uiso d . 1 1 . .
H H31 0.157(3) 0.100(2) 0.0853(17) 0.071(7) Uiso d . 1 1 . .
H H32 0.264(4) -0.314(3) 0.283(2) 0.109(10) Uiso d . 1 1 . .
H H2WA 0.412(6) 0.258(3) 0.023(3) 0.157(15) Uiso d . 1 1 . .
Na Na 0.24999(10) 0.47107(6) 0.02804(5) 0.04703(19) Uani d . 1 1 . .
C C11 0.6536(2) 0.53381(15) 0.18198(12) 0.0393(4) Uani d . 1 1 . .
C C12 0.5139(2) 0.54630(13) 0.23926(11) 0.0322(3) Uani d . 1 1 . .
C C13 0.6261(2) 0.57694(13) 0.33425(10) 0.0307(3) Uani d . 1 1 . .
C C14 0.5812(2) 0.60035(15) 0.41768(11) 0.0405(4) Uani d . 1 1 . .
H H14 0.4542 0.5980 0.4200 0.049 Uiso calc R 1 1 . .
C C15 0.7296(3) 0.62728(16) 0.49741(12) 0.0474(4) Uani d . 1 1 . .
H H15 0.7017 0.6430 0.5539 0.057 Uiso calc R 1 1 . .
C C16 0.9194(3) 0.63120(17) 0.49426(12) 0.0473(4) Uani d . 1 1 . .
H H16 1.0167 0.6498 0.5487 0.057 Uiso calc R 1 1 . .
C C17 0.9670(2) 0.60815(16) 0.41194(12) 0.0432(4) Uani d . 1 1 . .
H H17 1.0943 0.6110 0.4100 0.052 Uiso calc R 1 1 . .
C C18 0.8188(2) 0.58075(13) 0.33264(11) 0.0328(3) Uani d . 1 1 . .
N N11 0.83052(19) 0.55582(13) 0.24153(10) 0.0405(3) Uani d . 1 1 . .
N N12 0.33205(18) 0.52849(12) 0.19803(9) 0.0358(3) Uani d . 1 1 . .
O O11 0.61709(18) 0.50974(14) 0.09817(9) 0.0622(4) Uani d . 1 1 . .
O O12 0.21617(15) 0.54444(9) 0.25488(8) 0.0371(3) Uani d . 1 1 . .
C C21 -0.3048(2) 0.11666(15) 0.10061(13) 0.0418(4) Uani d . 1 1 . .
C C22 -0.1543(2) 0.17741(14) 0.18624(12) 0.0374(4) Uani d . 1 1 . .
C C23 -0.1264(2) 0.09011(14) 0.24606(12) 0.0378(4) Uani d . 1 1 . .
C C24 -0.0120(3) 0.09265(16) 0.33278(13) 0.0453(4) Uani d . 1 1 . .
H H24 0.0701 0.1619 0.3660 0.054 Uiso calc R 1 1 . .
C C25 -0.0219(3) -0.01047(18) 0.36947(14) 0.0530(5) Uani d . 1 1 . .
H H25 0.0546 -0.0103 0.4278 0.064 Uiso calc R 1 1 . .
C C26 -0.1445(3) -0.11327(18) 0.32007(16) 0.0592(5) Uani d . 1 1 . .
H H26 -0.1499 -0.1811 0.3463 0.071 Uiso calc R 1 1 . .
C C27 -0.2593(3) -0.11803(16) 0.23284(15) 0.0522(5) Uani d . 1 1 . .
H H27 -0.3406 -0.1877 0.1999 0.063 Uiso calc R 1 1 . .
C C28 -0.2488(2) -0.01592(14) 0.19665(12) 0.0401(4) Uani d . 1 1 . .
C C31 0.1466(3) -0.05497(19) 0.11845(18) 0.0596(6) Uani d . 1 1 . .
C C32 0.2434(3) -0.09228(16) 0.20606(15) 0.0520(5) Uani d . 1 1 . .
C C33 0.3592(3) 0.01207(16) 0.26774(16) 0.0527(5) Uani d . 1 1 . .
C C34 0.4738(3) 0.03367(19) 0.35712(19) 0.0662(6) Uani d . 1 1 . .
H H34 0.4890 -0.0271 0.3902 0.079 Uiso calc R 1 1 . .
C C35 0.5659(3) 0.1486(2) 0.3964(2) 0.0780(8) Uani d . 1 1 . .
H H35 0.6428 0.1653 0.4565 0.094 Uiso calc R 1 1 . .
C C36 0.5420(4) 0.2381(2) 0.3453(3) 0.0875(9) Uani d . 1 1 . .
H H36 0.6042 0.3143 0.3723 0.105 Uiso calc R 1 1 . .
C C37 0.4292(4) 0.2177(2) 0.2559(2) 0.0790(8) Uani d . 1 1 . .
H H37 0.4154 0.2784 0.2226 0.095 Uiso calc R 1 1 . .
C C38 0.3383(3) 0.10472(17) 0.2184(2) 0.0658(7) Uani d . 1 1 . .
N N21 -0.3501(2) 0.00296(13) 0.11123(11) 0.0456(4) Uani d . 1 1 . .
N N22 -0.0782(2) 0.28682(12) 0.19124(10) 0.0413(3) Uani d . 1 1 . .
N N31 0.2124(3) 0.06162(17) 0.12979(17) 0.0685(5) Uani d . 1 1 . .
N N32 0.2115(2) -0.20215(13) 0.20959(12) 0.0518(4) Uani d . 1 1 . .
O O21 -0.37599(19) 0.15939(11) 0.03390(9) 0.0522(3) Uani d . 1 1 . .
O O22 0.05472(18) 0.33089(11) 0.27387(9) 0.0472(3) Uani d . 1 1 . .
O O31 0.0319(3) -0.11626(16) 0.05048(13) 0.0772(5) Uani d . 1 1 . .
O O32 0.3051(2) -0.22606(12) 0.29317(10) 0.0575(4) Uani d . 1 1 . .

loop_
_atom_site_aniso_label
_atom_site_aniso_U_11
_atom_site_aniso_U_22
_atom_site_aniso_U_33
_atom_site_aniso_U_12
_atom_site_aniso_U_13
_atom_site_aniso_U_23
O1W 0.0589(9) 0.0549(9) 0.1021(15) 0.0188(7) 0.0294(10) 0.0270(10)
O2W 0.0800(14) 0.0787(14) 0.154(2) 0.0381(12) 0.0035(14) 0.0028(13)
Na 0.0443(4) 0.0630(5) 0.0378(4) 0.0207(3) 0.0113(3) 0.0064(3)
C11 0.0309(8) 0.0550(10) 0.0342(9) 0.0132(7) 0.0100(7) 0.0075(8)
C12 0.0262(7) 0.0374(8) 0.0347(8) 0.0082(6) 0.0102(6) 0.0063(7)
C13 0.0262(7) 0.0334(8) 0.0329(8) 0.0075(6) 0.0076(6) 0.0054(6)
C14 0.0317(8) 0.0530(10) 0.0376(9) 0.0104(7) 0.0116(7) 0.0033(8)
C15 0.0464(10) 0.0597(11) 0.0331(9) 0.0094(8) 0.0108(8) -0.0002(8)
C16 0.0408(9) 0.0604(12) 0.0340(9) 0.0107(8) 0.0001(7) 0.0010(8)
C17 0.0288(8) 0.0564(11) 0.0432(10) 0.0130(7) 0.0044(7) 0.0064(8)
C18 0.0278(7) 0.0371(8) 0.0346(9) 0.0095(6) 0.0081(6) 0.0063(7)
N11 0.0269(7) 0.0619(9) 0.0366(8) 0.0163(6) 0.0111(6) 0.0060(7)
N12 0.0275(6) 0.0435(8) 0.0380(8) 0.0098(5) 0.0099(6) 0.0069(6)
O11 0.0414(7) 0.1127(12) 0.0331(7) 0.0220(7) 0.0103(6) 0.0050(7)
O12 0.0284(5) 0.0396(6) 0.0454(7) 0.0076(4) 0.0150(5) 0.0039(5)
C21 0.0382(9) 0.0400(9) 0.0480(11) 0.0101(7) 0.0132(8) 0.0045(8)
C22 0.0366(8) 0.0348(9) 0.0428(9) 0.0083(7) 0.0148(7) 0.0053(7)
C23 0.0360(8) 0.0373(9) 0.0438(10) 0.0096(7) 0.0168(7) 0.0063(7)
C24 0.0440(10) 0.0463(10) 0.0483(11) 0.0109(8) 0.0171(8) 0.0078(8)
C25 0.0554(11) 0.0605(12) 0.0526(12) 0.0215(10) 0.0201(9) 0.0222(10)
C26 0.0672(13) 0.0481(12) 0.0761(15) 0.0221(10) 0.0308(12) 0.0273(11)
C27 0.0545(11) 0.0379(10) 0.0676(13) 0.0108(8) 0.0220(10) 0.0097(9)
C28 0.0379(9) 0.0372(9) 0.0484(10) 0.0102(7) 0.0171(8) 0.0052(7)
C31 0.0543(12) 0.0544(13) 0.0858(17) 0.0220(10) 0.0372(12) 0.0205(12)
C32 0.0481(10) 0.0448(11) 0.0757(14) 0.0168(8) 0.0330(10) 0.0160(10)
C33 0.0461(10) 0.0437(10) 0.0800(15) 0.0157(8) 0.0342(11) 0.0123(10)
C34 0.0555(12) 0.0521(12) 0.1007(19) 0.0148(10) 0.0384(13) 0.0098(12)
C35 0.0565(13) 0.0603(15) 0.114(2) 0.0060(11) 0.0333(14) -0.0109(14)
C36 0.0672(16) 0.0467(14) 0.155(3) 0.0080(11) 0.0546(19) -0.0051(16)
C37 0.0702(16) 0.0471(13) 0.138(3) 0.0199(11) 0.0569(17) 0.0200(15)
C38 0.0596(13) 0.0445(11) 0.117(2) 0.0228(10) 0.0553(14) 0.0232(12)
N21 0.0433(8) 0.0373(8) 0.0513(10) 0.0052(7) 0.0095(7) 0.0003(7)
N22 0.0384(7) 0.0405(8) 0.0435(8) 0.0068(6) 0.0108(6) 0.0048(6)
N31 0.0694(12) 0.0609(12) 0.0961(17) 0.0297(10) 0.0420(12) 0.0323(12)
N32 0.0481(9) 0.0467(9) 0.0694(11) 0.0156(7) 0.0258(8) 0.0156(8)
O21 0.0544(8) 0.0479(7) 0.0498(8) 0.0116(6) 0.0047(6) 0.0080(6)
O22 0.0483(7) 0.0390(7) 0.0474(8) 0.0021(6) 0.0062(6) 0.0068(6)
O31 0.0769(11) 0.0799(11) 0.0826(12) 0.0274(9) 0.0238(10) 0.0229(10)
O32 0.0594(8) 0.0453(8) 0.0695(10) 0.0120(6) 0.0191(7) 0.0126(7)

loop_
_atom_type_symbol
_atom_type_description
_atom_type_scat_dispersion_real
_atom_type_scat_dispersion_imag
_atom_type_scat_source
C C 0.0033 0.0016 'International Tables Vol C Tables 4.2.6.8 and 6.1.1.4'
H H 0.0000 0.0000 'International Tables Vol C Tables 4.2.6.8 and 6.1.1.4'
N N 0.0061 0.0033 'International Tables Vol C Tables 4.2.6.8 and 6.1.1.4'
O O 0.0106 0.0060 'International Tables Vol C Tables 4.2.6.8 and 6.1.1.4'
Na Na 0.0362 0.0249 'International Tables Vol C Tables 4.2.6.8 and 6.1.1.4'

loop_
_geom_angle_atom_site_label_1
_geom_angle_atom_site_label_2
_geom_angle_atom_site_label_3
_geom_angle_site_symmetry_1
_geom_angle_site_symmetry_3
_geom_angle
_geom_angle_publ_flag
Na O1W Na . 2_565 101.31(6) ?
Na O1W H1WA . . 108(3) ?
Na O1W H1WA 2_565 . 112(3) ?
Na O1W H1WB . . 118(2) ?
Na O1W H1WB 2_565 . 106(3) ?
H1WA O1W H1WB . . 111(3) ?
Na O2W H2WB . . 114.6(19) ?
Na O2W H2WA . . 130(3) ?
H2WB O2W H2WA . . 109(3) ?
O11 Na O2W 2_665 . 87.67(8) ?
O11 Na O1W 2_665 . 96.19(7) ?
O2W Na O1W . . 162.92(8) ?
O11 Na O1W 2_665 2_565 114.02(7) ?
O2W Na O1W . 2_565 84.53(8) ?
O1W Na O1W . 2_565 78.69(6) ?
O11 Na N12 2_665 . 141.63(5) ?
O2W Na N12 . . 99.06(8) ?
O1W Na N12 . . 88.24(7) ?
O1W Na N12 2_565 . 104.24(7) ?
O11 Na O11 2_665 . 76.20(5) ?
O2W Na O11 . . 77.10(7) ?
O1W Na O11 . . 119.99(6) ?
O1W Na O11 2_565 . 158.74(6) ?
N12 Na O11 . . 68.78(4) ?
O11 Na Na 2_665 2_565 109.62(5) ?
O2W Na Na . 2_565 123.11(7) ?
O1W Na Na . 2_565 40.05(4) ?
O1W Na Na 2_565 2_565 38.64(4) ?
N12 Na Na . 2_565 98.16(4) ?
O11 Na Na . 2_565 158.40(5) ?
O11 Na Na 2_665 2_665 40.34(3) ?
O2W Na Na . 2_665 80.01(7) ?
O1W Na Na . 2_665 113.47(5) ?
O1W Na Na 2_565 2_665 150.08(7) ?
N12 Na Na . 2_665 103.40(4) ?
O11 Na Na . 2_665 35.87(3) ?
Na Na Na 2_565 2_665 145.31(4) ?
O11 C11 N11 . . 126.48(15) ?
O11 C11 C12 . . 127.36(14) ?
N11 C11 C12 . . 106.15(14) ?
N12 C12 C13 . . 134.80(14) ?
N12 C12 C11 . . 118.35(14) ?
C13 C12 C11 . . 106.84(12) ?
C14 C13 C18 . . 119.60(14) ?
C14 C13 C12 . . 134.32(14) ?
C18 C13 C12 . . 106.07(13) ?
C15 C14 C13 . . 118.58(15) ?
C15 C14 H14 . . 120.7 ?
C13 C14 H14 . . 120.7 ?
C14 C15 C16 . . 120.90(16) ?
C14 C15 H15 . . 119.5 ?
C16 C15 H15 . . 119.5 ?
C17 C16 C15 . . 121.37(16) ?
C17 C16 H16 . . 119.3 ?
C15 C16 H16 . . 119.3 ?
C18 C17 C16 . . 117.64(15) ?
C18 C17 H17 . . 121.2 ?
C16 C17 H17 . . 121.2 ?
C17 C18 C13 . . 121.90(15) ?
C17 C18 N11 . . 128.29(14) ?
C13 C18 N11 . . 109.79(13) ?
C11 N11 C18 . . 111.13(13) ?
C11 N11 H11 . . 122.0(13) ?
C18 N11 H11 . . 126.9(13) ?
C12 N12 O12 . . 114.48(13) ?
C12 N12 Na . . 115.23(10) ?
O12 N12 Na . . 130.29(9) ?
C11 O11 Na . 2_665 143.47(12) ?
C11 O11 Na . . 110.20(10) ?
Na O11 Na 2_665 . 103.80(5) ?
O21 C21 N21 . . 126.21(17) ?
O21 C21 C22 . . 128.03(16) ?
N21 C21 C22 . . 105.76(15) ?
N22 C22 C23 . . 134.90(16) ?
N22 C22 C21 . . 118.13(16) ?
C23 C22 C21 . . 106.95(14) ?
C24 C23 C28 . . 119.79(16) ?
C24 C23 C22 . . 134.28(16) ?
C28 C23 C22 . . 105.92(15) ?
C23 C24 C25 . . 118.61(18) ?
C23 C24 H24 . . 120.7 ?
C25 C24 H24 . . 120.7 ?
C26 C25 C24 . . 120.6(2) ?
C26 C25 H25 . . 119.7 ?
C24 C25 H25 . . 119.7 ?
C27 C26 C25 . . 121.82(19) ?
C27 C26 H26 . . 119.1 ?
C25 C26 H26 . . 119.1 ?
C28 C27 C26 . . 117.46(18) ?
C28 C27 H27 . . 121.3 ?
C26 C27 H27 . . 121.3 ?
C27 C28 N21 . . 128.73(17) ?
C27 C28 C23 . . 121.74(18) ?
N21 C28 C23 . . 109.52(15) ?
O31 C31 N31 . . 126.3(2) ?
O31 C31 C32 . . 127.9(2) ?
N31 C31 C32 . . 105.8(2) ?
N32 C32 C33 . . 135.3(2) ?
N32 C32 C31 . . 117.4(2) ?
C33 C32 C31 . . 107.33(17) ?
C34 C33 C38 . . 120.1(2) ?
C34 C33 C32 . . 134.14(19) ?
C38 C33 C32 . . 105.8(2) ?
C33 C34 C35 . . 118.6(2) ?
C33 C34 H34 . . 120.7 ?
C35 C34 H34 . . 120.7 ?
C36 C35 C34 . . 119.7(3) ?
C36 C35 H35 . . 120.2 ?
C34 C35 H35 . . 120.2 ?
C37 C36 C35 . . 122.3(2) ?
C37 C36 H36 . . 118.9 ?
C35 C36 H36 . . 118.9 ?
C38 C37 C36 . . 117.5(3) ?
C38 C37 H37 . . 121.3 ?
C36 C37 H37 . . 121.3 ?
C37 C38 C33 . . 121.9(3) ?
C37 C38 N31 . . 128.3(2) ?
C33 C38 N31 . . 109.82(19) ?
C21 N21 C28 . . 111.79(15) ?
C21 N21 H21 . . 122.1(14) ?
C28 N21 H21 . . 126.1(14) ?
C22 N22 O22 . . 111.60(14) ?
C31 N31 C38 . . 111.2(2) ?
C31 N31 H31 . . 117.4(15) ?
C38 N31 H31 . . 130.6(15) ?
C32 N32 O32 . . 112.35(17) ?
N22 O22 H22 . . 102.9(14) ?
N32 O32 H32 . . 100.8(16) ?

loop_
_geom_bond_atom_site_label_1
_geom_bond_atom_site_label_2
_geom_bond_site_symmetry_2
_geom_bond_distance
_geom_bond_publ_flag
O1W Na . 2.4117(17) ?
O1W Na 2_565 2.4851(18) ?
O1W H1WA . 0.80(4) ?
O1W H1WB . 0.89(4) ?
O2W Na . 2.361(2) ?
O2W H2WB . 0.90(3) ?
O2W H2WA . 0.92(4) ?
Na O11 2_665 2.3281(14) ?
Na O1W 2_565 2.4851(18) ?
Na N12 . 2.4906(15) ?
Na O11 . 2.5721(14) ?
Na Na 2_565 3.7874(13) ?
Na Na 2_665 3.8590(13) ?
C11 O11 . 1.224(2) ?
C11 N11 . 1.354(2) ?
C11 C12 . 1.497(2) ?
C12 N12 . 1.2954(19) ?
C12 C13 . 1.450(2) ?
C13 C14 . 1.387(2) ?
C13 C18 . 1.403(2) ?
C14 C15 . 1.384(2) ?
C14 H14 . 0.9300 ?
C15 C16 . 1.388(3) ?
C15 H15 . 0.9300 ?
C16 C17 . 1.380(2) ?
C16 H16 . 0.9300 ?
C17 C18 . 1.379(2) ?
C17 H17 . 0.9300 ?
C18 N11 . 1.403(2) ?
N11 H11 . 0.92(2) ?
N12 O12 . 1.3598(16) ?
O11 Na 2_665 2.3281(14) ?
C21 O21 . 1.233(2) ?
C21 N21 . 1.357(2) ?
C21 C22 . 1.498(2) ?
C22 N22 . 1.290(2) ?
C22 C23 . 1.458(2) ?
C23 C24 . 1.379(3) ?
C23 C28 . 1.409(2) ?
C24 C25 . 1.389(3) ?
C24 H24 . 0.9300 ?
C25 C26 . 1.382(3) ?
C25 H25 . 0.9300 ?
C26 C27 . 1.382(3) ?
C26 H26 . 0.9300 ?
C27 C28 . 1.374(3) ?
C27 H27 . 0.9300 ?
C28 N21 . 1.400(2) ?
C31 O31 . 1.223(3) ?
C31 N31 . 1.349(3) ?
C31 C32 . 1.508(3) ?
C32 N32 . 1.288(2) ?
C32 C33 . 1.450(3) ?
C33 C34 . 1.386(3) ?
C33 C38 . 1.405(3) ?
C34 C35 . 1.396(3) ?
C34 H34 . 0.9300 ?
C35 C36 . 1.393(4) ?
C35 H35 . 0.9300 ?
C36 C37 . 1.382(4) ?
C36 H36 . 0.9300 ?
C37 C38 . 1.370(3) ?
C37 H37 . 0.9300 ?
C38 N31 . 1.418(3) ?
N21 H21 . 0.88(2) ?
N22 O22 . 1.3730(19) ?
N31 H31 . 0.92(2) ?
N32 O32 . 1.380(2) ?
O22 H22 . 0.94(2) ?
O32 H32 . 1.01(3) ?

loop_
_geom_hbond_atom_site_label_D
_geom_hbond_atom_site_label_H
_geom_hbond_atom_site_label_A
_geom_hbond_site_symmetry_A
_geom_hbond_distance_DH
_geom_hbond_distance_HA
_geom_hbond_distance_DA
_geom_hbond_angle_DHA
_geom_hbond_publ_flag
N21 H21 O21 2_455 0.87(2) 1.97(2) 2.846(5) 175(2) yes
O22 H22 O12 1_555 0.94(2) 1.70(2) 2.633(3) 171(2) yes
O22 H22 N12 1_555 0.94(2) 2.45(2) 3.226(4) 140(2) yes

loop_
_geom_torsion_atom_site_label_1
_geom_torsion_atom_site_label_2
_geom_torsion_atom_site_label_3
_geom_torsion_atom_site_label_4
_geom_torsion_site_symmetry_1
_geom_torsion_site_symmetry_2
_geom_torsion_site_symmetry_3
_geom_torsion_site_symmetry_4
_geom_torsion
_geom_torsion_publ_flag
Na O1W Na O11 2_565 . . 2_665 113.32(8) ?
Na O1W Na O2W 2_565 . . . 11.0(4) ?
Na O1W Na O1W 2_565 . . 2_565 0.0 ?
Na O1W Na N12 2_565 . . . -104.90(8) ?
Na O1W Na O11 2_565 . . . -169.06(6) ?
Na O1W Na Na 2_565 . . 2_665 151.25(6) ?
O11 C11 C12 N12 . . . . 1.2(3) ?
N11 C11 C12 N12 . . . . -179.47(14) ?
O11 C11 C12 C13 . . . . -179.19(18) ?
N11 C11 C12 C13 . . . . 0.14(18) ?
N12 C12 C13 C14 . . . . -0.9(3) ?
C11 C12 C13 C14 . . . . 179.58(18) ?
N12 C12 C13 C18 . . . . 178.88(17) ?
C11 C12 C13 C18 . . . . -0.64(17) ?
C18 C13 C14 C15 . . . . 0.2(2) ?
C12 C13 C14 C15 . . . . 179.93(17) ?
C13 C14 C15 C16 . . . . 0.2(3) ?
C14 C15 C16 C17 . . . . -0.2(3) ?
C15 C16 C17 C18 . . . . -0.1(3) ?
C16 C17 C18 C13 . . . . 0.5(3) ?
C16 C17 C18 N11 . . . . 178.98(17) ?
C14 C13 C18 C17 . . . . -0.5(2) ?
C12 C13 C18 C17 . . . . 179.66(15) ?
C14 C13 C18 N11 . . . . -179.26(14) ?
C12 C13 C18 N11 . . . . 0.91(17) ?
O11 C11 N11 C18 . . . . 179.77(18) ?
C12 C11 N11 C18 . . . . 0.43(19) ?
C17 C18 N11 C11 . . . . -179.51(17) ?
C13 C18 N11 C11 . . . . -0.87(19) ?
C13 C12 N12 O12 . . . . 2.1(3) ?
C11 C12 N12 O12 . . . . -178.47(13) ?
C13 C12 N12 Na . . . . -178.03(15) ?
C11 C12 N12 Na . . . . 1.44(18) ?
O11 Na N12 C12 2_665 . . . -27.44(16) ?
O2W Na N12 C12 . . . . 70.32(13) ?
O1W Na N12 C12 . . . . -125.20(12) ?
O1W Na N12 C12 2_565 . . . 156.94(11) ?
O11 Na N12 C12 . . . . -1.95(11) ?
Na Na N12 C12 2_565 . . . -164.11(11) ?
Na Na N12 C12 2_665 . . . -11.48(12) ?
O11 Na N12 O12 2_665 . . . 152.45(12) ?
O2W Na N12 O12 . . . . -109.79(13) ?
O1W Na N12 O12 . . . . 54.69(13) ?
O1W Na N12 O12 2_565 . . . -23.17(13) ?
O11 Na N12 O12 . . . . 177.94(13) ?
Na Na N12 O12 2_565 . . . 15.78(13) ?
Na Na N12 O12 2_665 . . . 168.41(11) ?
N11 C11 O11 Na . . . 2_665 -24.6(4) ?
C12 C11 O11 Na . . . 2_665 154.56(15) ?
N11 C11 O11 Na . . . . 177.89(15) ?
C12 C11 O11 Na . . . . -2.9(2) ?
O11 Na O11 C11 2_665 . . . 166.41(17) ?
O2W Na O11 C11 . . . . -102.83(15) ?
O1W Na O11 C11 . . . . 77.18(16) ?
O1W Na O11 C11 2_565 . . . -71.9(2) ?
N12 Na O11 C11 . . . . 2.38(13) ?
Na Na O11 C11 2_565 . . . 57.8(2) ?
Na Na O11 C11 2_665 . . . 166.41(17) ?
O11 Na O11 Na 2_665 . . 2_665 0.0 ?
O2W Na O11 Na . . . 2_665 90.76(9) ?
O1W Na O11 Na . . . 2_665 -89.23(9) ?
O1W Na O11 Na 2_565 . . 2_665 121.64(19) ?
N12 Na O11 Na . . . 2_665 -164.04(8) ?
Na Na O11 Na 2_565 . . 2_665 -108.60(12) ?
O21 C21 C22 N22 . . . . -4.4(3) ?
N21 C21 C22 N22 . . . . 176.21(14) ?
O21 C21 C22 C23 . . . . 177.07(17) ?
N21 C21 C22 C23 . . . . -2.36(17) ?
N22 C22 C23 C24 . . . . 2.9(3) ?
C21 C22 C23 C24 . . . . -178.91(18) ?
N22 C22 C23 C28 . . . . -176.34(18) ?
C21 C22 C23 C28 . . . . 1.88(17) ?
C28 C23 C24 C25 . . . . -0.4(2) ?
C22 C23 C24 C25 . . . . -179.56(17) ?
C23 C24 C25 C26 . . . . -0.2(3) ?
C24 C25 C26 C27 . . . . 0.8(3) ?
C25 C26 C27 C28 . . . . -0.6(3) ?
C26 C27 C28 N21 . . . . -179.25(17) ?
C26 C27 C28 C23 . . . . -0.1(3) ?
C24 C23 C28 C27 . . . . 0.6(2) ?
C22 C23 C28 C27 . . . . 179.98(15) ?
C24 C23 C28 N21 . . . . 179.90(15) ?
C22 C23 C28 N21 . . . . -0.75(18) ?
O31 C31 C32 N32 . . . . 4.0(3) ?
N31 C31 C32 N32 . . . . -176.08(16) ?
O31 C31 C32 C33 . . . . -177.3(2) ?
N31 C31 C32 C33 . . . . 2.7(2) ?
N32 C32 C33 C34 . . . . -3.9(4) ?
C31 C32 C33 C34 . . . . 177.7(2) ?
N32 C32 C33 C38 . . . . 176.3(2) ?
C31 C32 C33 C38 . . . . -2.16(19) ?
C38 C33 C34 C35 . . . . 0.3(3) ?
C32 C33 C34 C35 . . . . -179.50(19) ?
C33 C34 C35 C36 . . . . -0.4(3) ?
C34 C35 C36 C37 . . . . 0.0(3) ?
C35 C36 C37 C38 . . . . 0.5(3) ?
C36 C37 C38 C33 . . . . -0.6(3) ?
C36 C37 C38 N31 . . . . 178.4(2) ?
C34 C33 C38 C37 . . . . 0.2(3) ?
C32 C33 C38 C37 . . . . -179.93(18) ?
C34 C33 C38 N31 . . . . -178.94(17) ?
C32 C33 C38 N31 . . . . 0.9(2) ?
O21 C21 N21 C28 . . . . -177.48(16) ?
C22 C21 N21 C28 . . . . 1.97(18) ?
C27 C28 N21 C21 . . . . 178.38(17) ?
C23 C28 N21 C21 . . . . -0.82(19) ?
C23 C22 N22 O22 . . . . -2.8(3) ?
C21 C22 N22 O22 . . . . 179.10(13) ?
O31 C31 N31 C38 . . . . 177.8(2) ?
C32 C31 N31 C38 . . . . -2.1(2) ?
C37 C38 N31 C31 . . . . -178.2(2) ?
C33 C38 N31 C31 . . . . 0.8(2) ?
C33 C32 N32 O32 . . . . 2.5(3) ?
C31 C32 N32 O32 . . . . -179.19(15) ?
